data_4308778
loop_
_publ_author_name
'Zheming Wang'
'Bin Zhang'
'Mohamedally Kurmoo'
'Mark A. Green'
'Hideki Fujiwara'
'Takeo Otsuka'
'Hayao Kobayashi'

_publ_section_title
;
Synthesis and Characterization of a Porous Magnetic Diamond Framework,
Co3(HCOO)6, and Its N2 Sorption Characteristic
;
_journal_name_full 'Inorganic Chemistry'
_journal_page_first 1230
_journal_page_last 1237
_journal_paper_doi 10.1021/ic048986r
_journal_volume 44
_journal_year 2005
_chemical_formula_sum 'C6 H6 Co3 O12'
_chemical_formula_weight 446.90
_chemical_name_systematic
; 
 ? 
;
_space_group_IT_number 14
_symmetry_cell_setting monoclinic
_symmetry_space_group_name_Hall '-P 2ybc'
_symmetry_space_group_name_H-M 'P 1 21/c 1'
_atom_sites_solution_hydrogens geom
_atom_sites_solution_primary direct
_atom_sites_solution_secondary difmap
_audit_creation_method SHELXL-97
_cell_angle_alpha 90.00
_cell_angle_beta 127.193(2)
_cell_angle_gamma 90.00
_cell_formula_units_Z 4
_cell_length_a 11.2858(4)
_cell_length_b 9.8690(4)
_cell_length_c 18.1797(6)
_cell_measurement_reflns_used 28990
_cell_measurement_temperature 180.0(1)
_cell_measurement_theta_max 27.47
_cell_measurement_theta_min 3.49
_cell_volume 1613.00(11)
_computing_cell_refinement 'HKL Scalepack (Otwinowski & Minor, 1997)'
_computing_data_collection 'KappaCCD (Nonius B. V., 1998)'
_computing_data_reduction 'HKL Denzo (Otwinowski & Minor, 1997) & maXus (Mackay et al., 1998)'
_computing_molecular_graphics 'Bruker SHELXTL V5.1 (Sheldrick, 1998)'
_computing_publication_material 'SHELXL-97 (Sheldrick, 1997)'
_computing_structure_refinement 'SHELXL-97 (Sheldrick, 1997)'
_computing_structure_solution 'SHELXS-97 (Sheldrick, 1997)'
_diffrn_ambient_temperature 180.0(1)
_diffrn_detector_area_resol_mean 0.76
_diffrn_measured_fraction_theta_full 0.998
_diffrn_measured_fraction_theta_max 0.998
_diffrn_measurement_device_type 'NONIUS KappaCCD'
_diffrn_measurement_method CCD
_diffrn_radiation_monochromator graphite
_diffrn_radiation_source 'fine-focus sealed tube'
_diffrn_radiation_type MoK\a
_diffrn_radiation_wavelength 0.71073
_diffrn_reflns_av_R_equivalents 0.1137
_diffrn_reflns_av_sigmaI/netI 0.0718
_diffrn_reflns_limit_h_max 14
_diffrn_reflns_limit_h_min -14
_diffrn_reflns_limit_k_max 12
_diffrn_reflns_limit_k_min -12
_diffrn_reflns_limit_l_max 23
_diffrn_reflns_limit_l_min -23
_diffrn_reflns_number 28990
_diffrn_reflns_theta_full 27.47
_diffrn_reflns_theta_max 27.47
_diffrn_reflns_theta_min 3.49
_diffrn_standards_decay_% 0
_exptl_absorpt_coefficient_mu 3.098
_exptl_absorpt_correction_T_max 0.860
_exptl_absorpt_correction_T_min 0.704
_exptl_absorpt_correction_type multi-scan
_exptl_absorpt_process_details
;
multi-scan from symmetry-related measurements 
Sortav (Blessing 1995, 1997)
;
_exptl_crystal_colour 'violet red'
_exptl_crystal_density_diffrn 1.840
_exptl_crystal_density_method 'not measured'
_exptl_crystal_description 'thin plate'
_exptl_crystal_F_000 876
_exptl_crystal_size_max 0.15
_exptl_crystal_size_mid 0.12
_exptl_crystal_size_min 0.05
_refine_diff_density_max 0.455
_refine_diff_density_min -0.591
_refine_diff_density_rms 0.110
_refine_ls_extinction_coef 0.0030(5)
_refine_ls_extinction_expression Fc^*^=kFc[1+0.001xFc^2^\l^3^/sin(2\q)]^-1/4^
_refine_ls_extinction_method SHELXL
_refine_ls_goodness_of_fit_ref 0.981
_refine_ls_hydrogen_treatment mixed
_refine_ls_matrix_type full
_refine_ls_number_parameters 218
_refine_ls_number_reflns 3688
_refine_ls_number_restraints 0
_refine_ls_restrained_S_all 0.981
_refine_ls_R_factor_all 0.0645
_refine_ls_R_factor_gt 0.0356
_refine_ls_shift/su_max 0.000
_refine_ls_shift/su_mean 0.000
_refine_ls_structure_factor_coef Fsqd
_refine_ls_weighting_details 'calc w=1/[\s^2^(Fo^2^)+(0.0362P)^2^+0.0000P] where P=(Fo^2^+2Fc^2^)/3'
_refine_ls_weighting_scheme calc
_refine_ls_wR_factor_gt 0.0750
_refine_ls_wR_factor_ref 0.0807
_reflns_number_gt 2583
_reflns_number_total 3688
_reflns_threshold_expression >2sigma(I)
_cod_data_source_file ic048986rsi20041026_094359_4.cif
_cod_data_source_block 2-at-180K
_cod_depositor_comments
;
The following automatic conversions were performed:
'_symmetry_cell_setting' value 'Monoclinic' changed to 'monoclinic'
according to '/home/saulius/struct/CIF-dictionaries/cif_core.dic'
dictionary named 'cif_core.dic' version 2.4.1 from 2010-06-29.

Automatic conversion script
Id: cif_fix_enum 1527 2010-12-29 10:47:43Z saulius 
;
_cod_original_cell_volume 1613.00(10)
_cod_database_code 4308778

loop_
_symmetry_equiv_pos_as_xyz
'x, y, z'
'-x, y+1/2, -z+1/2'
'-x, -y, -z'
'x, -y-1/2, z-1/2'

loop_
_atom_site_label
_atom_site_type_symbol
_atom_site_fract_x
_atom_site_fract_y
_atom_site_fract_z
_atom_site_U_iso_or_equiv
_atom_site_adp_type
_atom_site_occupancy
_atom_site_symmetry_multiplicity
_atom_site_calc_flag
_atom_site_refinement_flags
_atom_site_disorder_assembly
_atom_site_disorder_group
Co1 Co 0.37780(5) 0.07788(4) 0.13315(3) 0.01832(13) Uani 1 1 d . . .
Co2 Co 0.56982(5) -0.11228(4) 0.31021(3) 0.01953(14) Uani 1 1 d . . .
Co3 Co 0.5000 0.0000 0.0000 0.02065(17) Uani 1 2 d S . .
Co4 Co 0.0000 0.0000 0.0000 0.02096(17) Uani 1 2 d S . .
O1 O 0.4371(2) 0.19830(19) 0.24532(13) 0.0209(5) Uani 1 1 d . . .
O2 O 0.5507(3) 0.0577(2) 0.36741(14) 0.0271(5) Uani 1 1 d . . .
O3 O 0.5892(3) -0.0068(2) 0.21842(14) 0.0210(5) Uani 1 1 d . . .
O4 O 0.6813(3) 0.0047(2) 0.13954(15) 0.0295(6) Uani 1 1 d . . .
O5 O 0.4551(3) 0.25505(19) 0.10878(14) 0.0222(5) Uani 1 1 d . . .
O6 O 0.4794(3) 0.2082(2) -0.00224(15) 0.0279(6) Uani 1 1 d . . .
O7 O 0.3451(3) -0.0845(2) 0.19484(14) 0.0223(5) Uani 1 1 d . . .
O8 O 0.1007(3) -0.1057(2) 0.12313(16) 0.0299(6) Uani 1 1 d . . .
O9 O 0.3390(3) -0.0275(2) 0.02360(14) 0.0221(5) Uani 1 1 d . . .
O10 O 0.1152(3) -0.1147(2) -0.03321(15) 0.0265(5) Uani 1 1 d . . .
O11 O 0.1642(2) 0.1533(2) 0.06063(13) 0.0215(5) Uani 1 1 d . . .
O12 O 0.2052(3) 0.3761(2) 0.09180(15) 0.0253(5) Uani 1 1 d . . .
C1 C 0.4993(4) 0.1707(3) 0.3299(2) 0.0266(8) Uani 1 1 d . . .
C2 C 0.6931(4) -0.0145(3) 0.2111(2) 0.0266(8) Uani 1 1 d . . .
C3 C 0.4693(4) 0.2873(3) 0.0471(2) 0.0279(8) Uani 1 1 d . . .
C4 C 0.2310(4) -0.1303(3) 0.1858(2) 0.0264(8) Uani 1 1 d . . .
C5 C 0.2254(4) -0.1061(3) -0.0298(2) 0.0253(8) Uani 1 1 d . . .
C6 C 0.1218(4) 0.2775(3) 0.0504(2) 0.0245(8) Uani 1 1 d . . .
H1 H 0.511(3) 0.255(3) 0.3701(17) 0.009(7) Uiso 1 1 d . . .
H2 H 0.784(4) -0.038(3) 0.264(2) 0.032(10) Uiso 1 1 d . . .
H3 H 0.475(4) 0.386(3) 0.038(2) 0.024(9) Uiso 1 1 d . . .
H4 H 0.256(4) -0.200(3) 0.235(2) 0.034(9) Uiso 1 1 d . . .
H5 H 0.234(4) -0.156(3) -0.068(2) 0.028(9) Uiso 1 1 d . . .
H6 H 0.013(4) 0.299(3) 0.005(2) 0.020(8) Uiso 1 1 d . . .

loop_
_atom_site_aniso_label
_atom_site_aniso_U_11
_atom_site_aniso_U_22
_atom_site_aniso_U_33
_atom_site_aniso_U_23
_atom_site_aniso_U_13
_atom_site_aniso_U_12
Co1 0.0218(3) 0.0154(2) 0.0191(2) -0.00062(16) 0.0130(2) -0.00029(18)
Co2 0.0240(3) 0.0151(2) 0.0205(2) 0.00152(16) 0.0139(2) 0.00124(18)
Co3 0.0246(4) 0.0201(3) 0.0225(3) -0.0020(2) 0.0170(3) -0.0014(3)
Co4 0.0202(4) 0.0195(3) 0.0227(3) -0.0019(2) 0.0128(3) -0.0026(3)
O1 0.0284(14) 0.0153(11) 0.0178(11) -0.0014(8) 0.0134(10) -0.0021(10)
O2 0.0390(16) 0.0192(12) 0.0239(12) 0.0044(9) 0.0195(12) 0.0058(11)
O3 0.0217(13) 0.0208(12) 0.0234(11) 0.0018(9) 0.0152(11) 0.0022(9)
O4 0.0285(15) 0.0403(14) 0.0255(13) 0.0010(10) 0.0195(12) -0.0008(11)
O5 0.0317(15) 0.0173(11) 0.0241(11) -0.0007(9) 0.0203(11) -0.0019(10)
O6 0.0416(16) 0.0230(12) 0.0318(13) -0.0020(10) 0.0288(13) -0.0007(11)
O7 0.0247(14) 0.0190(11) 0.0239(11) 0.0002(9) 0.0150(11) -0.0008(10)
O8 0.0224(14) 0.0361(14) 0.0281(12) 0.0033(10) 0.0136(12) -0.0045(11)
O9 0.0239(14) 0.0208(12) 0.0236(11) -0.0053(9) 0.0154(11) -0.0035(10)
O10 0.0228(14) 0.0284(13) 0.0335(13) -0.0066(10) 0.0198(12) -0.0048(10)
O11 0.0236(13) 0.0166(11) 0.0254(11) -0.0023(9) 0.0153(11) -0.0018(10)
O12 0.0246(14) 0.0188(11) 0.0260(12) -0.0047(9) 0.0117(11) -0.0025(10)
C1 0.033(2) 0.0182(17) 0.0297(19) -0.0002(14) 0.0193(17) 0.0008(15)
C2 0.022(2) 0.0253(19) 0.0277(19) 0.0008(14) 0.0129(17) 0.0001(15)
C3 0.039(2) 0.0166(17) 0.0341(18) 0.0014(14) 0.0252(18) 0.0005(15)
C4 0.029(2) 0.0263(19) 0.0244(18) 0.0008(14) 0.0163(17) -0.0023(16)
C5 0.034(2) 0.0202(18) 0.0261(18) -0.0036(14) 0.0200(17) -0.0006(16)
C6 0.023(2) 0.0244(19) 0.0242(17) 0.0004(14) 0.0133(17) 0.0009(16)

loop_
_atom_type_symbol
_atom_type_description
_atom_type_scat_dispersion_real
_atom_type_scat_dispersion_imag
_atom_type_scat_source
C C 0.0033 0.0016 'International Tables Vol C Tables 4.2.6.8 and 6.1.1.4'
H H 0.0000 0.0000 'International Tables Vol C Tables 4.2.6.8 and 6.1.1.4'
O O 0.0106 0.0060 'International Tables Vol C Tables 4.2.6.8 and 6.1.1.4'
Co Co 0.3494 0.9721 'International Tables Vol C Tables 4.2.6.8 and 6.1.1.4'

loop_
_geom_angle_atom_site_label_1
_geom_angle_atom_site_label_2
_geom_angle_atom_site_label_3
_geom_angle
_geom_angle_site_symmetry_1
_geom_angle_site_symmetry_3
_geom_angle_publ_flag
O9 Co1 O11 94.67(8) . . ?
O9 Co1 O3 89.75(8) . . ?
O11 Co1 O3 172.71(8) . . ?
O9 Co1 O1 173.05(9) . . ?
O11 Co1 O1 88.84(8) . . ?
O3 Co1 O1 87.39(8) . . ?
O9 Co1 O7 97.35(8) . . ?
O11 Co1 O7 95.83(8) . . ?
O3 Co1 O7 77.83(8) . . ?
O1 Co1 O7 88.24(8) . . ?
O9 Co1 O5 95.10(8) . . ?
O11 Co1 O5 92.19(8) . . ?
O3 Co1 O5 93.19(8) . . ?
O1 Co1 O5 78.75(8) . . ?
O7 Co1 O5 164.58(8) . . ?
O12 Co2 O2 93.43(9) 2_645 . ?
O12 Co2 O3 92.86(9) 2_645 . ?
O2 Co2 O3 95.21(8) . . ?
O12 Co2 O1 91.99(9) 2_645 2_645 ?
O2 Co2 O1 169.97(9) . 2_645 ?
O3 Co2 O1 92.94(8) . 2_645 ?
O12 Co2 O5 88.63(9) 2_645 2_645 ?
O2 Co2 O5 93.13(8) . 2_645 ?
O3 Co2 O5 171.42(8) . 2_645 ?
O1 Co2 O5 78.56(8) 2_645 2_645 ?
O12 Co2 O7 170.41(8) 2_645 . ?
O2 Co2 O7 88.07(8) . . ?
O3 Co2 O7 77.57(8) . . ?
O1 Co2 O7 87.98(8) 2_645 . ?
O5 Co2 O7 100.75(9) 2_645 . ?
O6 Co3 O6 180.0 3_655 . ?
O6 Co3 O4 88.99(9) 3_655 . ?
O6 Co3 O4 91.01(9) . . ?
O6 Co3 O4 91.01(9) 3_655 3_655 ?
O6 Co3 O4 88.99(9) . 3_655 ?
O4 Co3 O4 180.00(12) . 3_655 ?
O6 Co3 O9 88.21(8) 3_655 . ?
O6 Co3 O9 91.79(8) . . ?
O4 Co3 O9 95.01(8) . . ?
O4 Co3 O9 84.99(8) 3_655 . ?
O6 Co3 O9 91.79(8) 3_655 3_655 ?
O6 Co3 O9 88.21(8) . 3_655 ?
O4 Co3 O9 84.99(8) . 3_655 ?
O4 Co3 O9 95.01(8) 3_655 3_655 ?
O9 Co3 O9 180.00(9) . 3_655 ?
O10 Co4 O10 180.00(9) 3 . ?
O10 Co4 O8 89.50(9) 3 . ?
O10 Co4 O8 90.50(9) . . ?
O10 Co4 O8 90.50(9) 3 3 ?
O10 Co4 O8 89.50(9) . 3 ?
O8 Co4 O8 180.00(17) . 3 ?
O10 Co4 O11 92.07(8) 3 3 ?
O10 Co4 O11 87.93(8) . 3 ?
O8 Co4 O11 86.48(8) . 3 ?
O8 Co4 O11 93.52(8) 3 3 ?
O10 Co4 O11 87.93(8) 3 . ?
O10 Co4 O11 92.07(8) . . ?
O8 Co4 O11 93.52(8) . . ?
O8 Co4 O11 86.48(8) 3 . ?
O11 Co4 O11 180.0 3 . ?
C1 O1 Co1 132.31(19) . . ?
C1 O1 Co2 127.04(19) . 2_655 ?
Co1 O1 Co2 98.06(8) . 2_655 ?
C1 O2 Co2 127.5(2) . . ?
C2 O3 Co1 131.9(2) . . ?
C2 O3 Co2 127.4(2) . . ?
Co1 O3 Co2 99.75(9) . . ?
C2 O4 Co3 132.6(2) . . ?
C3 O5 Co2 127.12(19) . 2_655 ?
C3 O5 Co1 133.0(2) . . ?
Co2 O5 Co1 96.92(8) 2_655 . ?
C3 O6 Co3 131.9(2) . . ?
C4 O7 Co1 133.3(2) . . ?
C4 O7 Co2 126.3(2) . . ?
Co1 O7 Co2 97.78(9) . . ?
C4 O8 Co4 132.1(2) . . ?
C5 O9 Co1 124.5(2) . . ?
C5 O9 Co3 120.3(2) . . ?
Co1 O9 Co3 115.23(10) . . ?
C5 O10 Co4 139.0(2) . . ?
C6 O11 Co1 128.6(2) . . ?
C6 O11 Co4 118.3(2) . . ?
Co1 O11 Co4 113.07(9) . . ?
C6 O12 Co2 131.3(2) . 2_655 ?
O2 C1 O1 125.7(3) . . ?
O2 C1 H1 120.0(14) . . ?
O1 C1 H1 114.3(14) . . ?
O4 C2 O3 125.8(4) . . ?
O4 C2 H2 118(2) . . ?
O3 C2 H2 116(2) . . ?
O6 C3 O5 126.6(3) . . ?
O6 C3 H3 117.3(18) . . ?
O5 C3 H3 116.1(18) . . ?
O8 C4 O7 126.9(3) . . ?
O8 C4 H4 119(2) . . ?
O7 C4 H4 113(2) . . ?
O10 C5 O9 126.8(3) . . ?
O10 C5 H5 121(2) . . ?
O9 C5 H5 113(2) . . ?
O12 C6 O11 125.4(3) . . ?
O12 C6 H6 115.9(17) . . ?
O11 C6 H6 118.8(17) . . ?

loop_
_geom_bond_atom_site_label_1
_geom_bond_atom_site_label_2
_geom_bond_distance
_geom_bond_site_symmetry_2
_geom_bond_publ_flag
Co1 O9 2.046(2) . ?
Co1 O11 2.064(2) . ?
Co1 O3 2.078(2) . ?
Co1 O1 2.0899(19) . ?
Co1 O7 2.112(2) . ?
Co1 O5 2.117(2) . ?
Co2 O12 2.041(2) 2_645 ?
Co2 O2 2.053(2) . ?
Co2 O3 2.087(2) . ?
Co2 O1 2.1033(19) 2_645 ?
Co2 O5 2.113(2) 2_645 ?
Co2 O7 2.115(2) . ?
Co3 O6 2.065(2) 3_655 ?
Co3 O6 2.065(2) . ?
Co3 O4 2.085(2) . ?
Co3 O4 2.085(2) 3_655 ?
Co3 O9 2.122(2) . ?
Co3 O9 2.122(2) 3_655 ?
Co4 O10 2.070(2) 3 ?
Co4 O10 2.070(2) . ?
Co4 O8 2.077(2) . ?
Co4 O8 2.077(2) 3 ?
Co4 O11 2.114(2) 3 ?
Co4 O11 2.114(2) . ?
O1 C1 1.276(4) . ?
O1 Co2 2.1033(19) 2_655 ?
O2 C1 1.251(4) . ?
O3 C2 1.260(4) . ?
O4 C2 1.240(4) . ?
O5 C3 1.265(4) . ?
O5 Co2 2.113(2) 2_655 ?
O6 C3 1.246(4) . ?
O7 C4 1.278(4) . ?
O8 C4 1.222(4) . ?
O9 C5 1.297(4) . ?
O10 C5 1.211(4) . ?
O11 C6 1.288(4) . ?
O12 C6 1.241(4) . ?
O12 Co2 2.041(2) 2_655 ?
C1 H1 1.06(3) . ?
C2 H2 0.91(4) . ?
C3 H3 0.99(3) . ?
C4 H4 1.02(3) . ?
C5 H5 0.91(3) . ?
C6 H6 1.01(3) . ?

loop_
_geom_hbond_atom_site_label_D
_geom_hbond_atom_site_label_H
_geom_hbond_atom_site_label_A
_geom_hbond_distance_DH
_geom_hbond_distance_HA
_geom_hbond_distance_DA
_geom_hbond_angle_DHA
_geom_hbond_site_symmetry_A
C1 H1 O3 1.06(3) 2.68(3) 3.293(4) 116.3(17) 2_655
C1 H1 O6 1.06(3) 2.58(3) 3.409(4) 134.5(19) 4_566
C1 H1 O9 1.06(3) 2.69(3) 3.663(4) 152(2) 2_655
C2 H2 O12 0.91(4) 2.70(3) 3.217(4) 117(3) 2_645
C3 H3 O2 0.99(3) 2.55(3) 3.165(4) 120(2) 2_655
C4 H4 O5 1.02(3) 2.77(4) 3.432(4) 123(2) 2_645
C5 H5 O4 0.91(3) 2.51(3) 2.937(4) 109(2) 3_655
C5 H5 O6 0.91(3) 2.71(3) 3.178(4) 113(3) 3_655
C6 H6 O8 1.01(3) 2.66(3) 3.092(4) 106(2) 3
C6 H6 O10 1.01(3) 2.56(3) 2.971(4) 104(2) 3
